data_7714311
loop_
_publ_author_name
'Chen, Hsuan-Ying'
'Ganta, Prasanna Kumar'
'Teja, Mallemadugula Ravi'
'Chang, Chun-Juei'
'Anandan, Sambandam'
'Kamaraj, Rajiv'
'Chu, Yu-Ting'
'Ding, Shangwu'
'Chen, Hsing-Yin'

_publ_section_title
;
 Improvement of Catalytic Activity of Aluminum Complexes for the
 Ring-Opening Polymerization of \e&#x2011;Caprolactone: Aluminum
 Thioamidate and Thioureidate Systems
;
_journal_name_full 'Dalton Transactions'
_journal_paper_doi 10.1039/D3DT03198E
_journal_year 2023
_chemical_formula_moiety 'C13 H20 Al Cl N2 O'
_chemical_formula_sum 'C13 H20 Al Cl N2 O'
_chemical_formula_weight 282.74
_space_group_crystal_system triclinic
_space_group_IT_number 2
_space_group_name_Hall '-P 1'
_space_group_name_H-M_alt 'P -1'
_atom_sites_solution_hydrogens geom
_atom_sites_solution_primary dual
_audit_creation_date 2020-11-09
_audit_creation_method
;
Olex2 1.3-ac4
(compiled 2019.04.23 svn.r3594 for Rigaku Oxford Diffraction, GUI svn.r5739)
;
_audit_update_record
;
2023-03-23 deposited with the CCDC.	2023-10-25 downloaded from the CCDC.
;
_cell_angle_alpha 67.106(3)
_cell_angle_beta 70.895(3)
_cell_angle_gamma 85.831(2)
_cell_formula_units_Z 2
_cell_length_a 8.6661(3)
_cell_length_b 9.5072(3)
_cell_length_c 10.4135(4)
_cell_measurement_reflns_used 14706
_cell_measurement_temperature 113(2)
_cell_measurement_theta_max 27.0310
_cell_measurement_theta_min 2.2380
_cell_volume 745.38(5)
_computing_cell_refinement 'CrysAlisPro 1.171.41.56a (Rigaku OD, 2020)'
_computing_data_collection 'CrysAlisPro 1.171.41.56a (Rigaku OD, 2020)'
_computing_data_reduction 'CrysAlisPro 1.171.41.56a (Rigaku OD, 2020)'
_computing_molecular_graphics 'Olex2 (Dolomanov et al., 2009)'
_computing_publication_material 'Olex2 (Dolomanov et al., 2009)'
_computing_structure_refinement 'ShelXL (Sheldrick, 2015)'
_computing_structure_solution 'ShelXT (Sheldrick, 2015)'
_diffrn_ambient_temperature 113(2)
_diffrn_detector 'Hybrid Pixel Array Detector'
_diffrn_detector_area_resol_mean 10.0000
_diffrn_measured_fraction_theta_full 0.999
_diffrn_measured_fraction_theta_max 0.947
_diffrn_measurement_details
;
List of Runs (angles in degrees, time in seconds):

  # Type    Start    End  Width  t~exp~   \w     \q     \k     \f   Frames
#--------------------------------------------------------------------------
  1  \w    -17.00 100.00   0.50    1.92    --   10.60  82.00 120.00  234
  2  \w    -15.00 100.00   0.50    1.92    --   10.60  77.00 -60.00  230
  3  \w    -79.00  41.00   0.50    1.92    --   10.60 -57.00-120.00  240
  4  \w    -17.00 100.00   0.50    1.92    --   10.60  82.00  30.00  234
  5  \w    -17.00 100.00   0.50    1.92    --   10.60  82.00 -30.00  234
  6  \w    -17.00 100.00   0.50    1.92    --   10.60  82.00 -90.00  234
  7  \w    -79.00  36.00   0.50    1.92    --   10.60 -77.00-180.00  230
  8  \w    -15.00 100.00   0.50    1.92    --   10.60  77.00  60.00  230
  9  \w    -41.00  79.00   0.50    1.92    --  -10.90  57.00-180.00  240
 10  \w   -100.00  17.00   0.50    1.92    --  -10.90 -82.00 120.00  234
 11  \w   -100.00  17.00   0.50    1.92    --  -10.90 -82.00  30.00  234
 12  \w    -79.00  36.00   0.50    1.92    --   10.60 -77.00  60.00  230
 13  \w    -79.00 -29.00   0.50    1.92    --   10.60 -82.00-120.00  100
 14  \w    -79.00  38.00   0.50    1.92    --   10.60 -82.00 120.00  234
 15  \w    -38.00  79.00   0.50    1.92    --  -10.90  82.00 -60.00  234
 16  \w    -41.00  79.00   0.50    1.92    --  -10.90  57.00  30.00  240
;
_diffrn_measurement_device 'four-circle diffractometer'
_diffrn_measurement_device_type 'XtaLAB Pro II AFC12 (RINC): Kappa single'
_diffrn_measurement_method '\w scans'
_diffrn_orient_matrix_type 'CrysAlisPro convention (1999,Acta A55,543-557)'
_diffrn_orient_matrix_UB_11 -0.0642919000
_diffrn_orient_matrix_UB_12 -0.0555974000
_diffrn_orient_matrix_UB_13 0.0511736000
_diffrn_orient_matrix_UB_21 -0.0252023000
_diffrn_orient_matrix_UB_22 0.0010170000
_diffrn_orient_matrix_UB_23 -0.0586412000
_diffrn_orient_matrix_UB_31 0.0525714000
_diffrn_orient_matrix_UB_32 -0.0590982000
_diffrn_orient_matrix_UB_33 -0.0075415000
_diffrn_radiation_monochromator mirror
_diffrn_radiation_probe x-ray
_diffrn_radiation_type 'Mo K\a'
_diffrn_radiation_wavelength 0.71073
_diffrn_reflns_av_R_equivalents 0.0641
_diffrn_reflns_av_unetI/netI 0.0322
_diffrn_reflns_Laue_measured_fraction_full 0.999
_diffrn_reflns_Laue_measured_fraction_max 0.947
_diffrn_reflns_limit_h_max 10
_diffrn_reflns_limit_h_min -11
_diffrn_reflns_limit_k_max 11
_diffrn_reflns_limit_k_min -12
_diffrn_reflns_limit_l_max 13
_diffrn_reflns_limit_l_min -13
_diffrn_reflns_number 22999
_diffrn_reflns_point_group_measured_fraction_full 0.999
_diffrn_reflns_point_group_measured_fraction_max 0.947
_diffrn_reflns_theta_full 25.242
_diffrn_reflns_theta_max 27.100
_diffrn_reflns_theta_min 2.245
_diffrn_source 'micro-focus sealed X-ray tube'
_diffrn_source_type 'Rigaku (Mo) X-ray Source'
_exptl_absorpt_coefficient_mu 0.306
_exptl_absorpt_correction_T_max 1.00000
_exptl_absorpt_correction_T_min 0.60959
_exptl_absorpt_correction_type multi-scan
_exptl_absorpt_process_details
;
CrysAlisPro 1.171.41.56a (Rigaku Oxford Diffraction, 2020)
Empirical absorption correction using spherical harmonics,
 implemented in SCALE3 ABSPACK scaling algorithm.
;
_exptl_crystal_colour 'clear light colourless'
_exptl_crystal_colour_lustre clear
_exptl_crystal_colour_modifier light
_exptl_crystal_colour_primary colourless
_exptl_crystal_density_diffrn 1.260
_exptl_crystal_description block
_exptl_crystal_F_000 300
_exptl_crystal_size_max 0.3
_exptl_crystal_size_mid 0.25
_exptl_crystal_size_min 0.2
_refine_diff_density_max 0.283
_refine_diff_density_min -0.259
_refine_diff_density_rms 0.049
_refine_ls_extinction_method none
_refine_ls_goodness_of_fit_ref 1.086
_refine_ls_hydrogen_treatment constr
_refine_ls_matrix_type full
_refine_ls_number_parameters 167
_refine_ls_number_reflns 3109
_refine_ls_number_restraints 0
_refine_ls_restrained_S_all 1.086
_refine_ls_R_factor_all 0.0362
_refine_ls_R_factor_gt 0.0324
_refine_ls_shift/su_max 0.000
_refine_ls_shift/su_mean 0.000
_refine_ls_structure_factor_coef Fsqd
_refine_ls_weighting_details 'w=1/[\s^2^(Fo^2^)+(0.0378P)^2^+0.2453P] where P=(Fo^2^+2Fc^2^)/3'
_refine_ls_weighting_scheme calc
_refine_ls_wR_factor_gt 0.0846
_refine_ls_wR_factor_ref 0.0869
_reflns_Friedel_coverage 0.000
_reflns_number_gt 2765
_reflns_number_total 3109
_reflns_threshold_expression 'I > 2\s(I)'
_cod_data_source_file d3dt03198e3.cif
_cod_data_source_block k10911-hyc-2
_cod_database_code 7714311
_shelx_shelxl_version_number 2018/3
_chemical_oxdiff_formula 'C26 H40 Al2 Cl2 N4 O2'
_shelx_space_group_comment
;
The symmetry employed for this shelxl refinement is uniquely defined
by the following loop, which should always be used as a source of
symmetry information in preference to the above space-group names.
They are only intended as comments.
;
_shelx_estimated_absorpt_t_max 0.941
_shelx_estimated_absorpt_t_min 0.914
_diffrn_oxdiff_digest_frames
;
0151d9576474f25d8f56d35f37423c0f9d000260dd6
;
_reflns_odcompleteness_completeness 99.44
_reflns_odcompleteness_iscentric 1
_reflns_odcompleteness_theta 26.32
_olex2_refinement_description
;
1. Fixed Uiso
 At 1.2 times of:
  All C(H) groups, All C(H,H) groups
 At 1.5 times of:
  All C(H,H,H) groups
2.a Secondary CH2 refined with riding coordinates:
 C2(H2A,H2B), C4(H4A,H4B)
2.b Aromatic/amide H refined with riding coordinates:
 C7(H7), C8(H8), C10(H10), C11(H11)
2.c Idealised Me refined as rotating group:
 C3(H3A,H3B,H3C), C5(H5A,H5B,H5C), C12(H12A,H12B,H12C), C13(H13A,H13B,H13C)
;
_olex2_submission_special_instructions 'No special instructions were received'
_oxdiff_exptl_absorpt_empirical_details
;
Empirical correction (ABSPACK) includes:
- Absorption correction using spherical harmonics
- Frame scaling
;
_oxdiff_exptl_absorpt_empirical_full_max 2.738
_oxdiff_exptl_absorpt_empirical_full_min 0.700

loop_
_space_group_symop_operation_xyz
'x, y, z'
'-x, -y, -z'

loop_
_atom_site_label
_atom_site_type_symbol
_atom_site_fract_x
_atom_site_fract_y
_atom_site_fract_z
_atom_site_U_iso_or_equiv
_atom_site_adp_type
_atom_site_occupancy
_atom_site_site_symmetry_order
_atom_site_calc_flag
_atom_site_refinement_flags_posn
_atom_site_refinement_flags_adp
_atom_site_refinement_flags_occupancy
_atom_site_disorder_assembly
_atom_site_disorder_group
Cl1 Cl 0.67963(5) 0.22600(5) -0.03877(4) 0.03900(14) Uani 1 1 d . . . . .
Al1 Al 0.04753(5) 0.60226(4) 0.60822(4) 0.01495(12) Uani 1 1 d . . . . .
O1 O 0.05541(11) 0.40322(10) 0.63011(10) 0.0166(2) Uani 1 1 d . . . . .
N1 N 0.26938(14) 0.25191(13) 0.63178(12) 0.0170(2) Uani 1 1 d . . . . .
N2 N 0.14582(14) 0.32226(12) 0.44362(12) 0.0162(2) Uani 1 1 d . . . . .
C1 C 0.15955(16) 0.32631(14) 0.56650(14) 0.0156(3) Uani 1 1 d . . . . .
C2 C 0.28568(18) 0.28467(17) 0.75395(15) 0.0214(3) Uani 1 1 d . . . . .
H2A H 0.272095 0.394938 0.732617 0.026 Uiso 1 1 calc R . . . .
H2B H 0.397668 0.263353 0.758647 0.026 Uiso 1 1 calc R . . . .
C3 C 0.1633(2) 0.19269(19) 0.90365(16) 0.0294(4) Uani 1 1 d . . . . .
H3A H 0.051861 0.212084 0.900056 0.044 Uiso 1 1 calc GR . . . .
H3B H 0.178788 0.223240 0.978503 0.044 Uiso 1 1 calc GR . . . .
H3C H 0.180361 0.083443 0.928867 0.044 Uiso 1 1 calc GR . . . .
C4 C 0.33924(18) 0.11004(15) 0.61805(15) 0.0208(3) Uani 1 1 d . . . . .
H4A H 0.415227 0.074899 0.675959 0.025 Uiso 1 1 calc R . . . .
H4B H 0.403374 0.132676 0.513468 0.025 Uiso 1 1 calc R . . . .
C5 C 0.2102(2) -0.01805(17) 0.67084(17) 0.0284(3) Uani 1 1 d . . . . .
H5A H 0.134631 0.015710 0.613833 0.043 Uiso 1 1 calc GR . . . .
H5B H 0.149396 -0.044355 0.775563 0.043 Uiso 1 1 calc GR . . . .
H5C H 0.263479 -0.108083 0.657156 0.043 Uiso 1 1 calc GR . . . .
C6 C 0.28072(17) 0.29018(15) 0.33712(14) 0.0172(3) Uani 1 1 d . . . . .
C7 C 0.42358(18) 0.38511(16) 0.26621(15) 0.0216(3) Uani 1 1 d . . . . .
H7 H 0.436187 0.464844 0.296195 0.026 Uiso 1 1 calc R . . . .
C8 C 0.54755(18) 0.36419(18) 0.15221(16) 0.0258(3) Uani 1 1 d . . . . .
H8 H 0.645196 0.428743 0.104243 0.031 Uiso 1 1 calc R . . . .
C9 C 0.52738(19) 0.24829(18) 0.10917(15) 0.0248(3) Uani 1 1 d . . . . .
C10 C 0.38783(19) 0.15134(17) 0.17886(16) 0.0245(3) Uani 1 1 d . . . . .
H10 H 0.376487 0.071090 0.149118 0.029 Uiso 1 1 calc R . . . .
C11 C 0.26432(18) 0.17294(16) 0.29311(15) 0.0212(3) Uani 1 1 d . . . . .
H11 H 0.167662 0.107030 0.341701 0.025 Uiso 1 1 calc R . . . .
C12 C 0.00752(18) 0.59651(17) 0.80647(15) 0.0220(3) Uani 1 1 d . . . . .
H12A H -0.097227 0.539903 0.872346 0.033 Uiso 1 1 calc GR . . . .
H12B H 0.004000 0.701169 0.802977 0.033 Uiso 1 1 calc GR . . . .
H12C H 0.095760 0.545583 0.843354 0.033 Uiso 1 1 calc GR . . . .
C13 C 0.24856(18) 0.71040(17) 0.45143(16) 0.0241(3) Uani 1 1 d . . . . .
H13A H 0.343256 0.672113 0.483666 0.036 Uiso 1 1 calc GR . . . .
H13B H 0.244073 0.820255 0.429950 0.036 Uiso 1 1 calc GR . . . .
H13C H 0.258759 0.692831 0.362380 0.036 Uiso 1 1 calc GR . . . .

loop_
_atom_site_aniso_label
_atom_site_aniso_U_11
_atom_site_aniso_U_22
_atom_site_aniso_U_33
_atom_site_aniso_U_23
_atom_site_aniso_U_13
_atom_site_aniso_U_12
Cl1 0.0369(3) 0.0500(3) 0.0241(2) -0.01735(19) -0.00190(17) 0.01775(19)
Al1 0.0146(2) 0.0182(2) 0.0137(2) -0.00743(16) -0.00512(16) 0.00149(15)
O1 0.0169(5) 0.0180(5) 0.0162(4) -0.0081(4) -0.0057(4) 0.0035(4)
N1 0.0169(6) 0.0192(6) 0.0175(5) -0.0084(5) -0.0079(5) 0.0042(4)
N2 0.0169(6) 0.0178(6) 0.0157(5) -0.0078(4) -0.0062(4) 0.0032(4)
C1 0.0149(7) 0.0149(6) 0.0158(6) -0.0048(5) -0.0043(5) -0.0011(5)
C2 0.0215(8) 0.0270(7) 0.0227(7) -0.0128(6) -0.0130(6) 0.0050(6)
C3 0.0355(9) 0.0350(9) 0.0194(7) -0.0113(6) -0.0116(7) 0.0088(7)
C4 0.0225(8) 0.0199(7) 0.0217(7) -0.0079(6) -0.0113(6) 0.0079(6)
C5 0.0374(9) 0.0198(7) 0.0298(8) -0.0089(6) -0.0142(7) 0.0021(6)
C6 0.0180(7) 0.0193(7) 0.0150(6) -0.0062(5) -0.0079(5) 0.0060(5)
C7 0.0230(8) 0.0212(7) 0.0216(7) -0.0084(6) -0.0086(6) 0.0024(6)
C8 0.0197(8) 0.0301(8) 0.0220(7) -0.0068(6) -0.0041(6) 0.0017(6)
C9 0.0242(8) 0.0325(8) 0.0162(7) -0.0099(6) -0.0070(6) 0.0143(6)
C10 0.0304(8) 0.0267(8) 0.0242(7) -0.0147(6) -0.0148(6) 0.0120(6)
C11 0.0218(8) 0.0221(7) 0.0224(7) -0.0099(6) -0.0095(6) 0.0038(6)
C12 0.0243(8) 0.0267(8) 0.0194(7) -0.0121(6) -0.0093(6) 0.0049(6)
C13 0.0214(8) 0.0275(8) 0.0228(7) -0.0114(6) -0.0035(6) -0.0024(6)

loop_
_atom_type_symbol
_atom_type_description
_atom_type_scat_dispersion_real
_atom_type_scat_dispersion_imag
_atom_type_scat_source
C C 0.0033 0.0016 'International Tables Vol C Tables 4.2.6.8 and 6.1.1.4'
H H 0.0000 0.0000 'International Tables Vol C Tables 4.2.6.8 and 6.1.1.4'
Al Al 0.0645 0.0514 'International Tables Vol C Tables 4.2.6.8 and 6.1.1.4'
Cl Cl 0.1484 0.1585 'International Tables Vol C Tables 4.2.6.8 and 6.1.1.4'
N N 0.0061 0.0033 'International Tables Vol C Tables 4.2.6.8 and 6.1.1.4'
O O 0.0106 0.0060 'International Tables Vol C Tables 4.2.6.8 and 6.1.1.4'

loop_
_geom_angle_atom_site_label_1
_geom_angle_atom_site_label_2
_geom_angle_atom_site_label_3
_geom_angle
_geom_angle_site_symmetry_1
_geom_angle_site_symmetry_3
_geom_angle_publ_flag
O1 Al1 N2 107.22(5) . 2_566 ?
O1 Al1 C12 104.79(5) . . ?
O1 Al1 C13 107.09(6) . . ?
N2 Al1 C12 106.40(6) 2_566 . ?
N2 Al1 C13 111.98(6) 2_566 . ?
C12 Al1 C13 118.64(6) . . ?
C1 O1 Al1 134.31(8) . . ?
C1 N1 C2 118.68(11) . . ?
C1 N1 C4 122.87(11) . . ?
C2 N1 C4 116.09(11) . . ?
C1 N2 Al1 118.53(9) . 2_566 ?
C1 N2 C6 121.90(11) . . ?
C6 N2 Al1 118.61(8) . 2_566 ?
O1 C1 N1 117.70(11) . . ?
O1 C1 N2 117.26(12) . . ?
N2 C1 N1 125.00(12) . . ?
N1 C2 H2A 108.7 . . ?
N1 C2 H2B 108.7 . . ?
N1 C2 C3 114.11(11) . . ?
H2A C2 H2B 107.6 . . ?
C3 C2 H2A 108.7 . . ?
C3 C2 H2B 108.7 . . ?
C2 C3 H3A 109.5 . . ?
C2 C3 H3B 109.5 . . ?
C2 C3 H3C 109.5 . . ?
H3A C3 H3B 109.5 . . ?
H3A C3 H3C 109.5 . . ?
H3B C3 H3C 109.5 . . ?
N1 C4 H4A 108.9 . . ?
N1 C4 H4B 108.9 . . ?
N1 C4 C5 113.18(12) . . ?
H4A C4 H4B 107.8 . . ?
C5 C4 H4A 108.9 . . ?
C5 C4 H4B 108.9 . . ?
C4 C5 H5A 109.5 . . ?
C4 C5 H5B 109.5 . . ?
C4 C5 H5C 109.5 . . ?
H5A C5 H5B 109.5 . . ?
H5A C5 H5C 109.5 . . ?
H5B C5 H5C 109.5 . . ?
C7 C6 N2 120.31(12) . . ?
C11 C6 N2 120.18(12) . . ?
C11 C6 C7 119.21(13) . . ?
C6 C7 H7 119.7 . . ?
C8 C7 C6 120.50(13) . . ?
C8 C7 H7 119.7 . . ?
C7 C8 H8 120.4 . . ?
C9 C8 C7 119.18(14) . . ?
C9 C8 H8 120.4 . . ?
C8 C9 Cl1 119.38(12) . . ?
C10 C9 Cl1 119.14(12) . . ?
C10 C9 C8 121.47(14) . . ?
C9 C10 H10 120.5 . . ?
C9 C10 C11 118.98(14) . . ?
C11 C10 H10 120.5 . . ?
C6 C11 H11 119.7 . . ?
C10 C11 C6 120.64(13) . . ?
C10 C11 H11 119.7 . . ?
Al1 C12 H12A 109.5 . . ?
Al1 C12 H12B 109.5 . . ?
Al1 C12 H12C 109.5 . . ?
H12A C12 H12B 109.5 . . ?
H12A C12 H12C 109.5 . . ?
H12B C12 H12C 109.5 . . ?
Al1 C13 H13A 109.5 . . ?
Al1 C13 H13B 109.5 . . ?
Al1 C13 H13C 109.5 . . ?
H13A C13 H13B 109.5 . . ?
H13A C13 H13C 109.5 . . ?
H13B C13 H13C 109.5 . . ?

loop_
_geom_bond_atom_site_label_1
_geom_bond_atom_site_label_2
_geom_bond_distance
_geom_bond_site_symmetry_2
_geom_bond_publ_flag
Cl1 C9 1.7441(15) . ?
Al1 O1 1.8147(10) . ?
Al1 N2 1.9313(12) 2_566 ?
Al1 C12 1.9575(14) . ?
Al1 C13 1.9622(15) . ?
O1 C1 1.2952(16) . ?
N1 C1 1.3491(17) . ?
N1 C2 1.4724(16) . ?
N1 C4 1.4768(17) . ?
N2 C1 1.3385(17) . ?
N2 C6 1.4326(17) . ?
C2 H2A 0.9900 . ?
C2 H2B 0.9900 . ?
C2 C3 1.520(2) . ?
C3 H3A 0.9800 . ?
C3 H3B 0.9800 . ?
C3 H3C 0.9800 . ?
C4 H4A 0.9900 . ?
C4 H4B 0.9900 . ?
C4 C5 1.520(2) . ?
C5 H5A 0.9800 . ?
C5 H5B 0.9800 . ?
C5 H5C 0.9800 . ?
C6 C7 1.392(2) . ?
C6 C11 1.3913(19) . ?
C7 H7 0.9500 . ?
C7 C8 1.386(2) . ?
C8 H8 0.9500 . ?
C8 C9 1.382(2) . ?
C9 C10 1.380(2) . ?
C10 H10 0.9500 . ?
C10 C11 1.388(2) . ?
C11 H11 0.9500 . ?
C12 H12A 0.9800 . ?
C12 H12B 0.9800 . ?
C12 H12C 0.9800 . ?
C13 H13A 0.9800 . ?
C13 H13B 0.9800 . ?
C13 H13C 0.9800 . ?

loop_
_geom_torsion_atom_site_label_1
_geom_torsion_atom_site_label_2
_geom_torsion_atom_site_label_3
_geom_torsion_atom_site_label_4
_geom_torsion
_geom_torsion_site_symmetry_1
_geom_torsion_site_symmetry_2
_geom_torsion_site_symmetry_3
_geom_torsion_site_symmetry_4
_geom_torsion_publ_flag
Cl1 C9 C10 C11 -177.69(10) . . . . ?
Al1 O1 C1 N1 95.63(14) . . . . ?
Al1 O1 C1 N2 -86.78(14) . . . . ?
Al1 N2 C1 O1 -11.00(15) 2_566 . . . ?
Al1 N2 C1 N1 166.40(10) 2_566 . . . ?
Al1 N2 C6 C7 108.11(12) 2_566 . . . ?
Al1 N2 C6 C11 -65.57(15) 2_566 . . . ?
N2 Al1 O1 C1 119.95(12) 2_566 . . . ?
N2 C6 C7 C8 -173.15(12) . . . . ?
N2 C6 C11 C10 173.07(12) . . . . ?
C1 N1 C2 C3 84.77(15) . . . . ?
C1 N1 C4 C5 -57.75(17) . . . . ?
C1 N2 C6 C7 -60.46(17) . . . . ?
C1 N2 C6 C11 125.86(14) . . . . ?
C2 N1 C1 O1 -11.30(17) . . . . ?
C2 N1 C1 N2 171.32(12) . . . . ?
C2 N1 C4 C5 104.56(13) . . . . ?
C4 N1 C1 O1 150.58(12) . . . . ?
C4 N1 C1 N2 -26.81(19) . . . . ?
C4 N1 C2 C3 -78.32(15) . . . . ?
C6 N2 C1 O1 157.58(11) . . . . ?
C6 N2 C1 N1 -25.02(19) . . . . ?
C6 C7 C8 C9 0.3(2) . . . . ?
C7 C6 C11 C10 -0.7(2) . . . . ?
C7 C8 C9 Cl1 177.59(11) . . . . ?
C7 C8 C9 C10 -1.1(2) . . . . ?
C8 C9 C10 C11 1.1(2) . . . . ?
C9 C10 C11 C6 -0.1(2) . . . . ?
C11 C6 C7 C8 0.6(2) . . . . ?
C12 Al1 O1 C1 -127.26(12) . . . . ?
C13 Al1 O1 C1 -0.40(13) . . . . ?
